data_1571490
loop_
_publ_author_name
'Ding, Bo'
'Xue, Qilin'
'Wei, Han'
'Chen, Jiangwei'
'Liu, Ze-Shui'
'Cheng, Hong-Gang'
'Cong, Hengjiang'
'Tang, Jianting'
'Zhou, Qianghui'

_publ_section_title
;
 Enantioconvergent synthesis of chiral fluorenols from racemic secondary
 alcohols <i>via</i> Pd(ii)/chiral norbornene cooperative catalysis.
;
_journal_issue 21
_journal_name_full 'Chemical science'
_journal_page_first 7975
_journal_page_last 7981
_journal_paper_doi 10.1039/d4sc01004c
_journal_volume 15
_journal_year 2024
_chemical_absolute_configuration ad
_chemical_formula_moiety 'C22 H20 O'
_chemical_formula_sum 'C22 H20 O'
_chemical_formula_weight 300.38
_space_group_crystal_system orthorhombic
_space_group_IT_number 19
_space_group_name_Hall 'P 2ac 2ab'
_space_group_name_H-M_alt 'P 21 21 21'
_atom_sites_solution_hydrogens mixed
_atom_sites_solution_primary dual
_audit_creation_date 2021-11-30
_audit_creation_method
;
Olex2 1.2
(compiled 2018.05.29 svn.r3508 for OlexSys, GUI svn.r5506)
;
_audit_update_record
;
2022-11-28 deposited with the CCDC.	2024-04-18 downloaded from the CCDC.
;
_cell_angle_alpha 90
_cell_angle_beta 90
_cell_angle_gamma 90
_cell_formula_units_Z 4
_cell_length_a 7.7777(3)
_cell_length_b 8.0764(3)
_cell_length_c 25.7905(9)
_cell_measurement_reflns_used 9925
_cell_measurement_temperature 173(2)
_cell_measurement_theta_max 65.23
_cell_measurement_theta_min 3.43
_cell_volume 1620.05(10)
_computing_molecular_graphics 'Olex2 (Dolomanov et al., 2009)'
_computing_publication_material 'Olex2 (Dolomanov et al., 2009)'
_computing_structure_refinement 'ShelXL (Sheldrick, 2015)'
_computing_structure_solution 'ShelXT (Sheldrick, 2015)'
_diffrn_ambient_temperature 173
_diffrn_measured_fraction_theta_full 0.999
_diffrn_measured_fraction_theta_max 0.999
_diffrn_measurement_device_type 'Bruker APEX-II CCD'
_diffrn_measurement_method '\f and \w scans'
_diffrn_radiation_type CuK\a
_diffrn_radiation_wavelength 1.54178
_diffrn_reflns_av_R_equivalents 0.0636
_diffrn_reflns_av_unetI/netI 0.0327
_diffrn_reflns_Laue_measured_fraction_full 0.999
_diffrn_reflns_Laue_measured_fraction_max 0.999
_diffrn_reflns_limit_h_max 9
_diffrn_reflns_limit_h_min -9
_diffrn_reflns_limit_k_max 9
_diffrn_reflns_limit_k_min -9
_diffrn_reflns_limit_l_max 29
_diffrn_reflns_limit_l_min -30
_diffrn_reflns_number 19056
_diffrn_reflns_point_group_measured_fraction_full 0.999
_diffrn_reflns_point_group_measured_fraction_max 0.999
_diffrn_reflns_theta_full 65.219
_diffrn_reflns_theta_max 65.219
_diffrn_reflns_theta_min 3.427
_diffrn_standards_number 0
_exptl_absorpt_coefficient_mu 0.567
_exptl_absorpt_correction_type none
_exptl_crystal_colour colourless
_exptl_crystal_colour_primary colourless
_exptl_crystal_density_diffrn 1.232
_exptl_crystal_description plate
_exptl_crystal_F_000 640
_exptl_crystal_size_max 0.04
_exptl_crystal_size_mid 0.04
_exptl_crystal_size_min 0.02
_refine_diff_density_max 0.189
_refine_diff_density_min -0.184
_refine_diff_density_rms 0.043
_refine_ls_abs_structure_details
;
 Flack x determined using 1127 quotients [(I+)-(I-)]/[(I+)+(I-)]
 (Parsons, Flack and Wagner, Acta Cryst. B69 (2013) 249-259).
;
_refine_ls_abs_structure_Flack -0.06(8)
_refine_ls_extinction_coef 0.0078(9)
_refine_ls_extinction_expression Fc^*^=kFc[1+0.001xFc^2^\l^3^/sin(2\q)]^-1/4^
_refine_ls_extinction_method 'SHELXL-2016/6 (Sheldrick 2016)'
_refine_ls_goodness_of_fit_ref 1.051
_refine_ls_hydrogen_treatment mixed
_refine_ls_matrix_type full
_refine_ls_number_parameters 216
_refine_ls_number_reflns 2770
_refine_ls_number_restraints 0
_refine_ls_restrained_S_all 1.051
_refine_ls_R_factor_all 0.0352
_refine_ls_R_factor_gt 0.0350
_refine_ls_shift/su_max 0.000
_refine_ls_shift/su_mean 0.000
_refine_ls_structure_factor_coef Fsqd
_refine_ls_weighting_details 'w=1/[\s^2^(Fo^2^)+(0.0504P)^2^+0.2955P] where P=(Fo^2^+2Fc^2^)/3'
_refine_ls_weighting_scheme calc
_refine_ls_wR_factor_gt 0.0874
_refine_ls_wR_factor_ref 0.0881
_reflns_Friedel_coverage 0.699
_reflns_Friedel_fraction_full 0.998
_reflns_Friedel_fraction_max 0.997
_reflns_number_gt 2758
_reflns_number_total 2770
_reflns_threshold_expression 'I > 2\s(I)'
_cod_data_source_file d4sc01004c2.cif
_cod_data_source_block x
_cod_depositor_comments 'Adding full bibliography for 1571490--1571491.cif.'
_cod_database_code 1571490
_shelx_shelxl_version_number 2016/6
_shelx_space_group_comment
;
The symmetry employed for this shelxl refinement is uniquely defined
by the following loop, which should always be used as a source of
symmetry information in preference to the above space-group names.
They are only intended as comments.
;
_shelx_estimated_absorpt_t_max 0.989
_shelx_estimated_absorpt_t_min 0.978
_olex2_refinement_description
;
1. Fixed Uiso
 At 1.2 times of:
  All C(H) groups
 At 1.5 times of:
  All C(H,H,H) groups
2.a Aromatic/amide H refined with riding coordinates:
 C9(H9), C20(H20), C3(H3), C7(H7), C17(H17), C8(H8), C19(H19), C18(H18),
 C2(H2), C1(H1A)
2.b Idealised Me refined as rotating group:
 C22(H22A,H22B,H22C), C21(H21A,H21B,H21C), C14(H14A,H14B,H14C)
;
_olex2_submission_special_instructions 'No special instructions were received'

loop_
_space_group_symop_operation_xyz
'x, y, z'
'-x+1/2, -y, z+1/2'
'-x, y+1/2, -z+1/2'
'x+1/2, -y+1/2, -z'

loop_
_atom_site_label
_atom_site_type_symbol
_atom_site_fract_x
_atom_site_fract_y
_atom_site_fract_z
_atom_site_U_iso_or_equiv
_atom_site_adp_type
_atom_site_occupancy
_atom_site_site_symmetry_order
_atom_site_calc_flag
_atom_site_refinement_flags_posn
_atom_site_refinement_flags_adp
_atom_site_refinement_flags_occupancy
_atom_site_disorder_assembly
_atom_site_disorder_group
O1 O 0.88953(19) 0.57217(17) 0.35839(6) 0.0345(4) Uani 1 1 d . . . . .
C5 C 0.7959(2) 0.2055(2) 0.30076(7) 0.0236(4) Uani 1 1 d . . . . .
C10 C 0.7404(2) 0.3702(2) 0.30466(7) 0.0237(4) Uani 1 1 d . . . . .
C6 C 0.7788(2) 0.1194(2) 0.25401(7) 0.0273(4) Uani 1 1 d . . . . .
C4 C 0.8606(2) 0.1535(2) 0.35201(7) 0.0257(4) Uani 1 1 d . . . . .
C12 C 0.8440(2) 0.2862(2) 0.38675(7) 0.0255(4) Uani 1 1 d . . . . .
C16 C 0.4570(2) 0.4030(2) 0.39166(7) 0.0266(4) Uani 1 1 d . . . . .
C9 C 0.6724(3) 0.4539(2) 0.26268(8) 0.0306(4) Uani 1 1 d . . . . .
H9 H 0.635106 0.565510 0.265731 0.037 Uiso 1 1 calc R . . . .
C15 C 0.6029(2) 0.5030(2) 0.38434(7) 0.0259(4) Uani 1 1 d . . . . .
C11 C 0.7681(2) 0.4367(2) 0.35922(7) 0.0254(4) Uani 1 1 d . . . . .
C20 C 0.5990(3) 0.6666(2) 0.40118(8) 0.0350(5) Uani 1 1 d . . . . .
H20 H 0.696293 0.735404 0.395554 0.042 Uiso 1 1 calc R . . . .
C13 C 0.8935(2) 0.2731(3) 0.43835(8) 0.0339(5) Uani 1 1 d . . . . .
C3 C 0.9267(3) 0.0027(3) 0.36898(9) 0.0354(5) Uani 1 1 d . . . . .
H3 H 0.940139 -0.087623 0.345731 0.042 Uiso 1 1 calc R . . . .
C22 C 0.4426(3) 0.2258(2) 0.37388(8) 0.0345(5) Uani 1 1 d . . . . .
H22A H 0.459306 0.220441 0.336258 0.052 Uiso 1 1 calc GR . . . .
H22B H 0.328327 0.182917 0.382648 0.052 Uiso 1 1 calc GR . . . .
H22C H 0.530594 0.158845 0.391177 0.052 Uiso 1 1 calc GR . . . .
C7 C 0.7114(3) 0.2058(3) 0.21217(7) 0.0332(5) Uani 1 1 d . . . . .
H7 H 0.699720 0.150626 0.179828 0.040 Uiso 1 1 calc R . . . .
C17 C 0.3145(3) 0.4718(3) 0.41656(8) 0.0349(5) Uani 1 1 d . . . . .
H17 H 0.214956 0.405484 0.421553 0.042 Uiso 1 1 calc R . . . .
C8 C 0.6604(3) 0.3698(3) 0.21598(8) 0.0357(5) Uani 1 1 d . . . . .
H8 H 0.616847 0.425121 0.186258 0.043 Uiso 1 1 calc R . . . .
C19 C 0.4551(3) 0.7317(3) 0.42612(9) 0.0423(5) Uani 1 1 d . . . . .
H19 H 0.454884 0.843558 0.437507 0.051 Uiso 1 1 calc R . . . .
C18 C 0.3139(3) 0.6332(3) 0.43413(8) 0.0408(5) Uani 1 1 d . . . . .
H18 H 0.216100 0.675970 0.451681 0.049 Uiso 1 1 calc R . . . .
C21 C 0.8256(3) -0.0616(3) 0.24851(9) 0.0375(5) Uani 1 1 d . . . . .
H21A H 0.948976 -0.075864 0.254891 0.056 Uiso 1 1 calc GR . . . .
H21B H 0.798070 -0.099224 0.213349 0.056 Uiso 1 1 calc GR . . . .
H21C H 0.760248 -0.127011 0.273719 0.056 Uiso 1 1 calc GR . . . .
C2 C 0.9722(3) -0.0119(3) 0.42069(10) 0.0457(6) Uani 1 1 d . . . . .
H2 H 1.015294 -0.114592 0.433111 0.055 Uiso 1 1 calc R . . . .
C1 C 0.9564(3) 0.1193(3) 0.45449(9) 0.0430(6) Uani 1 1 d . . . . .
H1A H 0.989114 0.104854 0.489692 0.052 Uiso 1 1 calc R . . . .
C14 C 0.8842(3) 0.4148(3) 0.47609(8) 0.0458(6) Uani 1 1 d . . . . .
H14A H 0.892867 0.519752 0.457212 0.069 Uiso 1 1 calc GR . . . .
H14B H 0.979107 0.406262 0.500925 0.069 Uiso 1 1 calc GR . . . .
H14C H 0.774431 0.410606 0.494714 0.069 Uiso 1 1 calc GR . . . .
H1 H 0.965(5) 0.537(4) 0.3385(14) 0.075(11) Uiso 1 1 d . . . . .

loop_
_atom_site_aniso_label
_atom_site_aniso_U_11
_atom_site_aniso_U_22
_atom_site_aniso_U_33
_atom_site_aniso_U_23
_atom_site_aniso_U_13
_atom_site_aniso_U_12
O1 0.0287(8) 0.0289(7) 0.0460(8) -0.0087(6) 0.0090(7) -0.0101(6)
C5 0.0173(8) 0.0242(8) 0.0294(9) -0.0004(7) 0.0060(7) -0.0031(7)
C10 0.0202(8) 0.0235(8) 0.0273(9) -0.0002(7) 0.0054(7) -0.0020(7)
C6 0.0212(9) 0.0286(9) 0.0320(9) -0.0057(8) 0.0067(8) -0.0039(8)
C4 0.0185(8) 0.0271(9) 0.0315(9) 0.0018(7) 0.0045(7) -0.0023(7)
C12 0.0163(8) 0.0314(9) 0.0289(9) -0.0012(8) 0.0024(7) -0.0030(7)
C16 0.0231(9) 0.0326(10) 0.0241(8) 0.0037(7) 0.0005(7) 0.0028(8)
C9 0.0299(10) 0.0270(9) 0.0350(10) 0.0050(8) 0.0051(9) 0.0006(8)
C15 0.0253(9) 0.0271(9) 0.0252(8) -0.0021(7) 0.0013(7) 0.0019(8)
C11 0.0228(9) 0.0234(8) 0.0301(9) -0.0030(7) 0.0050(8) -0.0048(7)
C20 0.0366(11) 0.0302(10) 0.0382(10) -0.0080(8) 0.0032(9) 0.0015(9)
C13 0.0196(9) 0.0515(12) 0.0307(10) -0.0002(9) 0.0015(8) -0.0022(9)
C3 0.0318(10) 0.0300(10) 0.0443(11) 0.0041(9) 0.0037(9) 0.0044(9)
C22 0.0261(10) 0.0323(10) 0.0451(11) -0.0001(8) 0.0066(9) -0.0068(8)
C7 0.0322(10) 0.0419(10) 0.0255(9) -0.0071(8) 0.0029(8) -0.0060(10)
C17 0.0266(10) 0.0454(11) 0.0327(10) 0.0079(9) 0.0059(9) 0.0067(9)
C8 0.0359(11) 0.0423(11) 0.0290(9) 0.0061(9) -0.0016(8) -0.0002(10)
C19 0.0529(14) 0.0349(11) 0.0393(11) -0.0078(9) 0.0047(11) 0.0139(11)
C18 0.0369(12) 0.0481(12) 0.0375(11) 0.0028(10) 0.0116(10) 0.0182(11)
C21 0.0356(11) 0.0306(10) 0.0464(12) -0.0134(9) 0.0076(10) -0.0008(9)
C2 0.0383(12) 0.0473(13) 0.0517(13) 0.0184(11) -0.0011(11) 0.0084(11)
C1 0.0279(11) 0.0664(15) 0.0347(10) 0.0139(11) -0.0029(9) 0.0013(11)
C14 0.0325(12) 0.0754(17) 0.0296(10) -0.0133(11) 0.0003(9) -0.0037(12)

loop_
_atom_type_symbol
_atom_type_description
_atom_type_scat_dispersion_real
_atom_type_scat_dispersion_imag
_atom_type_scat_source
C C 0.0181 0.0091 'International Tables Vol C Tables 4.2.6.8 and 6.1.1.4'
H H 0.0000 0.0000 'International Tables Vol C Tables 4.2.6.8 and 6.1.1.4'
O O 0.0492 0.0322 'International Tables Vol C Tables 4.2.6.8 and 6.1.1.4'

loop_
_geom_angle_atom_site_label_1
_geom_angle_atom_site_label_2
_geom_angle_atom_site_label_3
_geom_angle
_geom_angle_site_symmetry_1
_geom_angle_site_symmetry_3
_geom_angle_publ_flag
C11 O1 H1 102(2) . . ?
C10 C5 C4 108.10(16) . . ?
C6 C5 C10 120.28(17) . . ?
C6 C5 C4 131.58(17) . . ?
C5 C10 C11 110.97(16) . . ?
C9 C10 C5 121.74(17) . . ?
C9 C10 C11 127.28(17) . . ?
C5 C6 C21 122.56(18) . . ?
C7 C6 C5 117.17(17) . . ?
C7 C6 C21 120.24(18) . . ?
C12 C4 C5 108.86(16) . . ?
C3 C4 C5 131.02(18) . . ?
C3 C4 C12 120.11(18) . . ?
C4 C12 C11 110.30(16) . . ?
C13 C12 C4 121.87(18) . . ?
C13 C12 C11 127.83(18) . . ?
C15 C16 C22 124.42(16) . . ?
C17 C16 C15 118.31(18) . . ?
C17 C16 C22 117.27(17) . . ?
C10 C9 H9 121.1 . . ?
C10 C9 C8 117.80(19) . . ?
C8 C9 H9 121.1 . . ?
C16 C15 C11 122.13(16) . . ?
C20 C15 C16 119.07(18) . . ?
C20 C15 C11 118.79(17) . . ?
O1 C11 C10 110.25(15) . . ?
O1 C11 C12 110.91(15) . . ?
O1 C11 C15 106.80(14) . . ?
C10 C11 C12 101.75(14) . . ?
C10 C11 C15 113.27(16) . . ?
C12 C11 C15 113.89(15) . . ?
C15 C20 H20 119.3 . . ?
C15 C20 C19 121.3(2) . . ?
C19 C20 H20 119.3 . . ?
C12 C13 C1 116.71(19) . . ?
C12 C13 C14 123.3(2) . . ?
C1 C13 C14 120.0(2) . . ?
C4 C3 H3 120.9 . . ?
C2 C3 C4 118.1(2) . . ?
C2 C3 H3 120.9 . . ?
C16 C22 H22A 109.5 . . ?
C16 C22 H22B 109.5 . . ?
C16 C22 H22C 109.5 . . ?
H22A C22 H22B 109.5 . . ?
H22A C22 H22C 109.5 . . ?
H22B C22 H22C 109.5 . . ?
C6 C7 H7 118.9 . . ?
C8 C7 C6 122.22(18) . . ?
C8 C7 H7 118.9 . . ?
C16 C17 H17 119.0 . . ?
C18 C17 C16 122.0(2) . . ?
C18 C17 H17 119.0 . . ?
C9 C8 H8 119.6 . . ?
C7 C8 C9 120.73(19) . . ?
C7 C8 H8 119.6 . . ?
C20 C19 H19 120.2 . . ?
C18 C19 C20 119.6(2) . . ?
C18 C19 H19 120.2 . . ?
C17 C18 H18 120.2 . . ?
C19 C18 C17 119.7(2) . . ?
C19 C18 H18 120.2 . . ?
C6 C21 H21A 109.5 . . ?
C6 C21 H21B 109.5 . . ?
C6 C21 H21C 109.5 . . ?
H21A C21 H21B 109.5 . . ?
H21A C21 H21C 109.5 . . ?
H21B C21 H21C 109.5 . . ?
C3 C2 H2 119.3 . . ?
C1 C2 C3 121.4(2) . . ?
C1 C2 H2 119.3 . . ?
C13 C1 H1A 119.1 . . ?
C2 C1 C13 121.7(2) . . ?
C2 C1 H1A 119.1 . . ?
C13 C14 H14A 109.5 . . ?
C13 C14 H14B 109.5 . . ?
C13 C14 H14C 109.5 . . ?
H14A C14 H14B 109.5 . . ?
H14A C14 H14C 109.5 . . ?
H14B C14 H14C 109.5 . . ?

loop_
_geom_bond_atom_site_label_1
_geom_bond_atom_site_label_2
_geom_bond_distance
_geom_bond_site_symmetry_2
_geom_bond_publ_flag
O1 C11 1.445(2) . ?
O1 H1 0.83(4) . ?
C5 C10 1.402(2) . ?
C5 C6 1.398(3) . ?
C5 C4 1.475(3) . ?
C10 C9 1.382(3) . ?
C10 C11 1.522(3) . ?
C6 C7 1.388(3) . ?
C6 C21 1.514(3) . ?
C4 C12 1.403(3) . ?
C4 C3 1.392(3) . ?
C12 C11 1.526(3) . ?
C12 C13 1.389(3) . ?
C16 C15 1.406(3) . ?
C16 C22 1.507(3) . ?
C16 C17 1.397(3) . ?
C9 H9 0.9500 . ?
C9 C8 1.386(3) . ?
C15 C11 1.535(3) . ?
C15 C20 1.392(3) . ?
C20 H20 0.9500 . ?
C20 C19 1.393(3) . ?
C13 C1 1.399(3) . ?
C13 C14 1.504(3) . ?
C3 H3 0.9500 . ?
C3 C2 1.385(3) . ?
C22 H22A 0.9800 . ?
C22 H22B 0.9800 . ?
C22 H22C 0.9800 . ?
C7 H7 0.9500 . ?
C7 C8 1.386(3) . ?
C17 H17 0.9500 . ?
C17 C18 1.380(3) . ?
C8 H8 0.9500 . ?
C19 H19 0.9500 . ?
C19 C18 1.372(3) . ?
C18 H18 0.9500 . ?
C21 H21A 0.9800 . ?
C21 H21B 0.9800 . ?
C21 H21C 0.9800 . ?
C2 H2 0.9500 . ?
C2 C1 1.377(4) . ?
C1 H1A 0.9500 . ?
C14 H14A 0.9800 . ?
C14 H14B 0.9800 . ?
C14 H14C 0.9800 . ?
